data_4322733
loop_
_publ_author_name
'St\'ephane Golhen'
'Lahc\`ene Ouahab'
'Daniel Grandjean'
'Philippe Molini\'e'

_publ_section_title
;
 Preparation, Crystal Structures, and Magnetic and ESR Properties of
 Molecular Assemblies of Ferrocenium Derivatives and Paramagnetic
 Polyoxometalates
;
_journal_name_full 'Inorganic Chemistry'
_journal_page_first 1499
_journal_page_last 1506
_journal_paper_doi 10.1021/ic971221h
_journal_volume 37
_journal_year 1998
_chemical_formula_structural '[Fe(C5(CH3)5)2]4 HPCu(H2O)W11O39 6(CH3CN)'
_chemical_formula_sum 'C92 H141 Cu Fe4 N6 O40 P W11'
_chemical_formula_weight 4311.37
_chemical_name_systematic
; 
 ? 
;
_space_group_IT_number 14
_symmetry_cell_setting monoclinic
_symmetry_space_group_name_Hall '-P 2yn'
_symmetry_space_group_name_H-M 'P 1 21/n 1'
_atom_sites_solution_hydrogens geom
_atom_sites_solution_primary direct
_atom_sites_solution_secondary difmap
_audit_creation_method SHELXL
_cell_angle_alpha 90.00
_cell_angle_beta 97.53(2)
_cell_angle_gamma 90.00
_cell_formula_units_Z 2
_cell_length_a 15.596(7)
_cell_length_b 15.138(3)
_cell_length_c 25.921(12)
_cell_measurement_reflns_used 23
_cell_measurement_temperature 287(2)
_cell_measurement_theta_max 12.041
_cell_measurement_theta_min 7.071
_cell_volume 6067(4)
_computing_cell_refinement 'Nonius CAD4'
_computing_data_collection 'Nonius CAD4'
_computing_data_reduction MolEN
_computing_molecular_graphics ORTEP
_computing_structure_refinement 'SHELXL-93 (Sheldrick, 1993)'
_computing_structure_solution 'SHELXS-86 (Sheldrick, 1990)'
_diffrn_ambient_temperature 287(2)
_diffrn_measurement_device 'Enraf Nonius 4-circle diffractometer'
_diffrn_measurement_method \q-2\q
_diffrn_radiation_monochromator graphite
_diffrn_radiation_source 'fine-focus sealed tube'
_diffrn_radiation_type MoK\a
_diffrn_radiation_wavelength 0.71073
_diffrn_reflns_av_R_equivalents 0.1406
_diffrn_reflns_av_sigmaI/netI 0.3363
_diffrn_reflns_limit_h_max 15
_diffrn_reflns_limit_h_min 0
_diffrn_reflns_limit_k_max 19
_diffrn_reflns_limit_k_min 0
_diffrn_reflns_limit_l_max 33
_diffrn_reflns_limit_l_min -34
_diffrn_reflns_number 13681
_diffrn_reflns_theta_max 27.95
_diffrn_reflns_theta_min 1.45
_diffrn_standards_decay_% 14.3
_diffrn_standards_interval_count 250
_diffrn_standards_interval_time 3600
_diffrn_standards_number 3
_exptl_absorpt_coefficient_mu 11.099
_exptl_absorpt_correction_T_max 0.9973
_exptl_absorpt_correction_T_min 0.4715
_exptl_absorpt_correction_type 'semi-empirical \y-scan'
_exptl_crystal_colour Green
_exptl_crystal_density_diffrn 2.360
_exptl_crystal_description 'Green octahedron block'
_exptl_crystal_F_000 4034
_refine_diff_density_max 1.891
_refine_diff_density_min -3.519
_refine_diff_density_rms 0.455
_refine_ls_extinction_method none
_refine_ls_goodness_of_fit_all 1.076
_refine_ls_goodness_of_fit_obs 1.302
_refine_ls_matrix_type full
_refine_ls_number_parameters 526
_refine_ls_number_reflns 13153
_refine_ls_number_restraints 9
_refine_ls_restrained_S_all 1.085
_refine_ls_restrained_S_obs 1.305
_refine_ls_R_factor_all 0.3170
_refine_ls_R_factor_obs 0.0817
_refine_ls_shift/esd_max -4.117
_refine_ls_shift/esd_mean 0.349
_refine_ls_structure_factor_coef Fsqd
_refine_ls_weighting_details 'w=1/[\s^2^(Fo^2^)+(0.0753P)^2^+291.7159P] where P=(Fo^2^+2Fc^2^)/3'
_refine_ls_weighting_scheme calc
_refine_ls_wR_factor_all 0.2618
_refine_ls_wR_factor_obs 0.1787
_reflns_number_observed 4487
_reflns_number_total 13161
_reflns_observed_criterion >2sigma(I)
_cod_data_source_file ic971221h_4.cif
_cod_data_source_block fecu
_cod_depositor_comments
;
The following automatic conversions were performed:

'_refine_ls_weighting_scheme' value 'calc
w=1/[\s^2^(Fo^2^)+(0.0753P)^2^+291.7159P] where P=(Fo^2^+2Fc^2^)/3'
was changed to 'calc'. New tag '_refine_ls_weighting_details' was
created. The value of the new tag was set to
'w=1/[\s^2^(Fo^2^)+(0.0753P)^2^+291.7159P] where P=(Fo^2^+2Fc^2^)/3'.

Automatic conversion script
Id: cif_fix_values 3143 2015-03-26 13:38:13Z robertas 
;
_cod_original_cell_volume 6067.2(41)
_cod_database_code 4322733

loop_
_symmetry_equiv_pos_as_xyz
'x, y, z'
'-x+1/2, y+1/2, -z+1/2'
'-x, -y, -z'
'x-1/2, -y-1/2, z-1/2'

loop_
_atom_site_aniso_label
_atom_site_aniso_U_11
_atom_site_aniso_U_22
_atom_site_aniso_U_33
_atom_site_aniso_U_23
_atom_site_aniso_U_13
_atom_site_aniso_U_12
W1 0.0643(12) 0.0228(7) 0.0252(6) -0.0040(6) 0.0119(7) 0.0011(8)
W2 0.0495(11) 0.0198(7) 0.0468(8) -0.0087(6) 0.0039(7) 0.0112(7)
W3 0.0456(10) 0.0296(8) 0.0255(7) 0.0039(6) 0.0035(6) 0.0075(8)
W4 0.0351(10) 0.0250(8) 0.0365(7) -0.0055(6) -0.0018(7) -0.0053(7)
W5 0.0530(12) 0.0236(7) 0.0506(9) -0.0003(7) 0.0133(8) -0.0147(8)
W6 0.0319(12) 0.0336(10) 0.0481(10) 0.0033(8) 0.0140(8) -0.0003(10)
Fe1 0.035(3) 0.020(2) 0.041(3) -0.003(2) -0.003(2) 0.000(2)
Fe2 0.056(4) 0.068(4) 0.075(4) 0.022(3) 0.033(3) -0.003(4)

loop_
_atom_site_label
_atom_site_type_symbol
_atom_site_fract_x
_atom_site_fract_y
_atom_site_fract_z
_atom_site_U_iso_or_equiv
_atom_site_thermal_displace_type
_atom_site_occupancy
_atom_site_calc_flag
_atom_site_refinement_flags
_atom_site_disorder_group
W1 W 0.02413(11) -0.08300(9) -0.12511(5) 0.0369(4) Uani 1 d . .
W2 W 0.10767(10) -0.20471(10) -0.01304(5) 0.0389(4) Uani 1 d . .
W3 W -0.08165(11) 0.12233(9) -0.11191(5) 0.0336(4) Uani 0.95 d P .
W4 W -0.18550(10) -0.07732(10) -0.08286(5) 0.0328(4) Uani 0.95 d P .
W5 W 0.10233(11) 0.20144(10) -0.02872(6) 0.0418(4) Uani 1 d . .
W6 W 0.20684(12) -0.00506(13) -0.04252(7) 0.0371(5) Uani 0.80 d P .
P P 0.0000 0.0000 0.0000 0.025(2) Uiso 1 d S .
O1T O 0.0332(16) -0.1228(16) -0.1850(8) 0.047(6) Uiso 1 d . .
O1P O 0.0974(26) 0.0526(26) 0.0075(14) 0.026(10) Uiso 0.50 d P .
O2T O 0.1559(16) -0.3041(17) -0.0183(9) 0.049(6) Uiso 1 d . .
O2P O -0.0448(23) -0.0095(24) -0.0551(12) 0.018(8) Uiso 0.50 d P .
O3P O -0.0607(24) 0.0511(24) 0.0328(13) 0.018(8) Uiso 0.50 d P .
O3T O -0.1233(17) 0.1819(17) -0.1662(9) 0.054(7) Uiso 1 d . .
O4T O -0.2707(18) -0.1131(19) -0.1245(10) 0.068(8) Uiso 1 d . .
O4P O 0.0146(27) -0.0877(28) 0.0250(15) 0.031(10) Uiso 0.50 d P .
O5T O 0.1501(16) 0.2960(18) -0.0436(9) 0.054(7) Uiso 1 d . .
O6T O 0.3072(18) -0.0088(19) -0.0613(10) 0.067(8) Uiso 1 d . .
O12 O 0.0613(18) -0.1817(18) -0.0811(10) 0.062(8) Uiso 1 d . .
O13 O -0.0160(16) 0.0325(17) -0.1420(9) 0.052(7) Uiso 1 d . .
O14 O -0.0905(17) -0.1077(16) -0.1133(9) 0.050(7) Uiso 1 d . .
O16 O 0.1388(19) -0.0361(19) -0.1062(10) 0.068(8) Uiso 1 d . .
O23 O 0.1344(18) -0.1847(18) 0.0615(10) 0.061(8) Uiso 1 d . .
O25 O 0.0055(19) 0.2348(17) 0.0013(10) 0.061(7) Uiso 1 d . .
O26 O 0.2002(20) -0.1251(21) -0.0199(11) 0.077(9) Uiso 1 d . .
O43 O -0.1728(17) 0.0351(17) -0.1111(9) 0.056(7) Uiso 1 d . .
O45 O 0.1585(17) 0.1773(17) 0.0370(9) 0.055(7) Uiso 1 d . .
O46 O -0.2447(18) -0.0266(18) -0.0306(10) 0.062(8) Uiso 1 d . .
O53 O 0.0243(18) 0.1778(18) -0.0893(10) 0.059(7) Uiso 1 d . .
O56 O 0.1792(17) 0.1194(17) -0.0562(9) 0.053(7) Uiso 1 d . .
Fe1 Fe 0.1974(3) 0.4834(3) 0.1640(2) 0.0326(11) Uani 1 d . .
C1 C 0.0926(24) 0.5433(26) 0.1985(14) 0.045(9) Uiso 1 d . .
C2 C 0.0727(25) 0.5299(25) 0.1444(14) 0.048(10) Uiso 1 d . .
C3 C 0.0735(27) 0.4444(28) 0.1328(15) 0.057(11) Uiso 1 d . .
C4 C 0.1027(30) 0.3918(31) 0.1777(17) 0.068(12) Uiso 1 d . .
C5 C 0.1127(24) 0.4564(25) 0.2161(13) 0.043(9) Uiso 1 d . .
C6 C 0.3197(24) 0.5068(26) 0.2003(14) 0.046(9) Uiso 1 d . .
C7 C 0.3209(27) 0.4254(30) 0.1788(16) 0.060(11) Uiso 1 d . .
C8 C 0.3003(31) 0.4332(33) 0.1277(18) 0.073(13) Uiso 1 d . .
C9 C 0.2887(33) 0.5257(35) 0.1151(20) 0.083(15) Uiso 1 d . .
C10 C 0.3021(27) 0.5693(30) 0.1634(16) 0.059(11) Uiso 1 d . .
C11 C 0.0975(45) 0.6223(46) 0.2266(25) 0.101(20) Uiso 1 d . .
H11A H 0.1345(215) 0.6143(214) 0.2589(129) 0.050 Uiso 1 calc . .
H11B H 0.0407(227) 0.6389(224) 0.2335(119) 0.050 Uiso 1 calc . .
H11C H 0.1207(215) 0.6678(229) 0.2067(124) 0.050 Uiso 1 calc . .
C22P C 0.0509(37) 0.6062(37) 0.1114(21) 0.075(15) Uiso 1 d . .
H22A H 0.0772(214) 0.6580(232) 0.1279(119) 0.050 Uiso 1 calc . .
H22B H -0.0107(229) 0.6135(219) 0.1058(117) 0.050 Uiso 1 calc . .
H22C H 0.0719(206) 0.5975(214) 0.0785(128) 0.050 Uiso 1 calc . .
C33 C 0.0565(53) 0.4049(55) 0.0727(31) 0.126(27) Uiso 1 d . .
H33A H 0.0557(217) 0.3415(242) 0.0738(120) 0.050 Uiso 1 calc . .
H33B H 0.1020(216) 0.4243(228) 0.0537(124) 0.050 Uiso 1 calc . .
H33C H 0.0020(227) 0.4261(228) 0.0557(122) 0.050 Uiso 1 calc . .
C44 C 0.1133(50) 0.2920(54) 0.1866(29) 0.121(25) Uiso 1 d . .
H44A H 0.1115(211) 0.2625(222) 0.1537(128) 0.050 Uiso 1 calc . .
H44B H 0.0672(223) 0.2705(222) 0.2044(123) 0.050 Uiso 1 calc . .
H44C H 0.1677(228) 0.2804(221) 0.2073(121) 0.050 Uiso 1 calc . .
C55 C 0.1420(43) 0.4265(46) 0.2752(23) 0.096(19) Uiso 1 d . .
H55A H 0.1256(209) 0.4710(227) 0.2984(124) 0.050 Uiso 1 calc . .
H55B H 0.2036(229) 0.4188(227) 0.2809(119) 0.050 Uiso 1 calc . .
H55C H 0.1143(215) 0.3717(235) 0.2818(120) 0.050 Uiso 1 calc . .
C66 C 0.3384(63) 0.5224(64) 0.2578(38) 0.166(40) Uiso 1 d . .
H66A H 0.2910(222) 0.5538(230) 0.2695(123) 0.050 Uiso 1 calc . .
H66B H 0.3903(226) 0.5568(231) 0.2652(123) 0.050 Uiso 1 calc . .
H66C H 0.3459(225) 0.4667(235) 0.2756(128) 0.050 Uiso 1 calc . .
C77 C 0.3383(44) 0.3321(46) 0.2021(25) 0.100 Uiso 1 d . .
H77A H 0.3515(209) 0.3364(215) 0.2393(126) 0.050 Uiso 1 calc . .
H77B H 0.3863(217) 0.3059(227) 0.1881(119) 0.050 Uiso 1 calc . .
H77C H 0.2879(220) 0.2959(231) 0.1935(116) 0.050 Uiso 1 calc . .
C88 C 0.2847(55) 0.3521(57) 0.0870(30) 0.133(29) Uiso 1 d . .
H88A H 0.2268(232) 0.3549(220) 0.0691(123) 0.050 Uiso 1 calc . .
H88B H 0.2927(213) 0.2971(242) 0.1055(121) 0.050 Uiso 1 calc . .
H88C H 0.3252(219) 0.3559(222) 0.0622(124) 0.050 Uiso 1 calc . .
C99 C 0.2739(66) 0.5676(73) 0.0634(42) 0.178(44) Uiso 1 d . .
H99A H 0.2864(212) 0.5260(228) 0.0374(127) 0.050 Uiso 1 calc . .
H99B H 0.3110(227) 0.6181(237) 0.0628(123) 0.050 Uiso 1 calc . .
H99C H 0.2146(230) 0.5860(229) 0.0562(122) 0.050 Uiso 1 calc . .
C100 C 0.2991(58) 0.6636(67) 0.1711(35) 0.143(36) Uiso 1 d . .
H10A H 0.3499(222) 0.6903(228) 0.1605(121) 0.050 Uiso 1 calc . .
H10B H 0.2969(210) 0.6760(223) 0.2072(130) 0.050 Uiso 1 calc . .
H10C H 0.2486(227) 0.6874(228) 0.1507(122) 0.050 Uiso 1 calc . .
Fe2 Fe 0.2093(4) 0.0532(4) 0.6825(2) 0.064(2) Uani 1 d . .
C20 C 0.1191(42) -0.0409(39) 0.6512(22) 0.096(17) Uiso 1 d . .
C21 C 0.1816(38) -0.0786(39) 0.6805(22) 0.092(16) Uiso 1 d . .
C22 C 0.2608(33) -0.0656(32) 0.6666(17) 0.072(13) Uiso 1 d . .
C23 C 0.2422(26) -0.0164(25) 0.6183(14) 0.050(10) Uiso 1 d . .
C24 C 0.1533(39) -0.0018(42) 0.6124(24) 0.100(18) Uiso 1 d . .
C25 C 0.3133(41) 0.1355(42) 0.7192(24) 0.109(20) Uiso 1 d . .
C26 C 0.2689(55) 0.1045(51) 0.7612(29) 0.152(28) Uiso 1 d . .
C27 C 0.1785(50) 0.1175(46) 0.7479(25) 0.122(22) Uiso 1 d . .
C28 C 0.1544(40) 0.1815(40) 0.6989(21) 0.098(18) Uiso 1 d . .
C29 C 0.2500(32) 0.1874(32) 0.6874(17) 0.071(13) Uiso 1 d . .
C200 C 0.0196(151) -0.0365(136) 0.6531(76) 0.380(144) Uiso 1 d . .
H20A H -0.0079(223) -0.0071(234) 0.6225(131) 0.050 Uiso 1 calc . .
H20B H 0.0085(215) -0.0043(245) 0.6834(129) 0.050 Uiso 1 calc . .
H20C H -0.0030(227) -0.0953(240) 0.6545(126) 0.050 Uiso 1 calc . .
C211 C 0.1961(73) -0.1233(80) 0.7301(48) 0.212(54) Uiso 1 d . .
H21A H 0.2465(231) -0.0992(227) 0.7505(130) 0.050 Uiso 1 calc . .
H21B H 0.2047(219) -0.1852(243) 0.7246(124) 0.050 Uiso 1 calc . .
H21C H 0.1468(229) -0.1152(225) 0.7482(126) 0.050 Uiso 1 calc . .
C222 C 0.3383(51) -0.1187(51) 0.6803(29) 0.117(24) Uiso 1 d . .
H22D H 0.3762(217) -0.1113(223) 0.6543(127) 0.050 Uiso 1 calc . .
H22E H 0.3224(218) -0.1798(240) 0.6821(122) 0.050 Uiso 1 calc . .
H22F H 0.3672(215) -0.1000(220) 0.7135(129) 0.050 Uiso 1 calc . .
C233 C 0.3167(42) 0.0088(45) 0.5896(25) 0.095(19) Uiso 1 d . .
H23A H 0.3677(227) -0.0227(223) 0.6040(122) 0.050 Uiso 1 calc . .
H23B H 0.3270(209) 0.0712(249) 0.5930(120) 0.050 Uiso 1 calc . .
H23C H 0.3028(201) -0.0059(221) 0.5534(131) 0.050 Uiso 1 calc . .
C244 C 0.1240(59) 0.0434(62) 0.5699(37) 0.145(32) Uiso 1 d . .
H24A H 0.0628(233) 0.0341(219) 0.5617(120) 0.050 Uiso 1 calc . .
H24B H 0.1527(212) 0.0236(220) 0.5414(126) 0.050 Uiso 1 calc . .
H24C H 0.1352(222) 0.1052(240) 0.5758(124) 0.050 Uiso 1 calc . .
C255 C 0.3855(45) 0.1772(47) 0.6827(25) 0.100 Uiso 1 d . .
H25A H 0.3608(217) 0.2273(229) 0.6635(123) 0.050 Uiso 1 calc . .
H25B H 0.4002(210) 0.1329(228) 0.6588(123) 0.050 Uiso 1 calc . .
H25C H 0.4367(219) 0.1950(224) 0.7049(121) 0.050 Uiso 1 calc . .
C266 C 0.3715(45) 0.0630(46) 0.7826(26) 0.100 Uiso 1 d . .
H26A H 0.4081(213) 0.0711(219) 0.7560(123) 0.050 Uiso 1 calc . .
H26B H 0.3674(210) 0.0012(236) 0.7902(120) 0.050 Uiso 1 calc . .
H26C H 0.3956(210) 0.0939(220) 0.8135(124) 0.050 Uiso 1 calc . .
C277 C 0.0905(113) 0.1042(105) 0.7686(59) 0.299(94) Uiso 1 d . .
H27A H 0.0454(228) 0.0994(224) 0.7397(133) 0.050 Uiso 1 calc . .
H27B H 0.0792(224) 0.1538(243) 0.7897(128) 0.050 Uiso 1 calc . .
H27C H 0.0925(224) 0.0512(244) 0.7890(129) 0.050 Uiso 1 calc . .
C288 C 0.0758(68) 0.2216(67) 0.6817(36) 0.161(38) Uiso 1 d . .
H28A H 0.0859(218) 0.2762(232) 0.6646(126) 0.050 Uiso 1 calc . .
H28B H 0.0454(212) 0.2333(219) 0.7108(127) 0.050 Uiso 1 calc . .
H28C H 0.0417(224) 0.1831(231) 0.6577(125) 0.050 Uiso 1 calc . .
C299 C 0.2363(62) 0.2363(67) 0.6340(38) 0.169(41) Uiso 1 d . .
H29A H 0.1758(237) 0.2479(226) 0.6243(121) 0.050 Uiso 1 calc . .
H29B H 0.2572(213) 0.2001(232) 0.6079(125) 0.050 Uiso 1 calc . .
H29C H 0.2675(220) 0.2912(243) 0.6368(122) 0.050 Uiso 1 calc . .
N1 N 0.9698(19) 0.1876(20) 0.5013(11) 0.050 Uiso 1 d D .
C30 C 0.9030(24) 0.2195(25) 0.4699(13) 0.050 Uiso 1 d D .
C31 C 0.8424(25) 0.2547(26) 0.4236(13) 0.050 Uiso 1 d D .
N10B N -0.0301(20) 0.6945(21) 0.6280(11) 0.050 Uiso 1 d D .
C10B C -0.0808(25) 0.6497(26) 0.5952(13) 0.050 Uiso 1 d D .
C11B C -0.1552(24) 0.6526(26) 0.5569(13) 0.050 Uiso 1 d D .
N10A N 0.5034(20) 0.0698(21) 0.1469(11) 0.050 Uiso 1 d D .
C10A C 0.5519(24) 0.0580(25) 0.1058(13) 0.050 Uiso 1 d D .
C11A C 0.4663(24) 0.0575(25) 0.0662(13) 0.050 Uiso 1 d D .

loop_
_atom_type_symbol
_atom_type_description
_atom_type_scat_dispersion_real
_atom_type_scat_dispersion_imag
_atom_type_scat_source
C C 0.0033 0.0016 'International Tables Vol C Tables 4.2.6.8 and 6.1.1.4'
H H 0.0000 0.0000 'International Tables Vol C Tables 4.2.6.8 and 6.1.1.4'
W W -0.8490 6.8722 'International Tables Vol C Tables 4.2.6.8 and 6.1.1.4'
Cu Cu 0.3201 1.2651 'International Tables Vol C Tables 4.2.6.8 and 6.1.1.4'
Fe Fe 0.3463 0.8444 'International Tables Vol C Tables 4.2.6.8 and 6.1.1.4'
P P 0.1023 0.0942 'International Tables Vol C Tables 4.2.6.8 and 6.1.1.4'
O O 0.0106 0.0060 'International Tables Vol C Tables 4.2.6.8 and 6.1.1.4'
N N 0.0061 0.0033 'International Tables Vol C Tables 4.2.6.8 and 6.1.1.4'

loop_
_geom_angle_atom_site_label_1
_geom_angle_atom_site_label_2
_geom_angle_atom_site_label_3
_geom_angle
_geom_angle_site_symmetry_1
_geom_angle_site_symmetry_3
_geom_angle_publ_flag
O1T W1 O13 100.5(11) . . ?
O1T W1 O12 102.3(11) . . ?
O13 W1 O12 157.2(10) . . ?
O1T W1 O14 105.9(11) . . ?
O13 W1 O14 85.9(11) . . ?
O12 W1 O14 88.2(11) . . ?
O1T W1 O16 100.3(12) . . ?
O13 W1 O16 89.2(12) . . ?
O12 W1 O16 86.4(12) . . ?
O14 W1 O16 153.8(11) . . ?
O1T W1 O3P 159.7(12) . 3 ?
O13 W1 O3P 94.1(11) . 3 ?
O12 W1 O3P 63.8(12) . 3 ?
O14 W1 O3P 89.1(11) . 3 ?
O16 W1 O3P 65.6(12) . 3 ?
O1T W1 O2P 157.8(12) . . ?
O13 W1 O2P 66.0(11) . . ?
O12 W1 O2P 92.3(11) . . ?
O14 W1 O2P 57.5(11) . . ?
O16 W1 O2P 97.1(12) . . ?
O3P W1 O2P 42.5(12) 3 . ?
O1T W1 Fe2 45.6(8) . 1_554 ?
O13 W1 Fe2 72.1(7) . 1_554 ?
O12 W1 Fe2 125.4(8) . 1_554 ?
O14 W1 Fe2 136.1(7) . 1_554 ?
O16 W1 Fe2 65.3(8) . 1_554 ?
O3P W1 Fe2 128.9(9) 3 1_554 ?
O2P W1 Fe2 134.7(8) . 1_554 ?
O1T W1 Fe1 39.2(8) . ? ?
O13 W1 Fe1 75.8(7) . ? ?
O12 W1 Fe1 123.1(8) . ? ?
O14 W1 Fe1 132.8(7) . ? ?
O16 W1 Fe1 70.1(8) . ? ?
O3P W1 Fe1 134.6(9) 3 ? ?
O2P W1 Fe1 140.0(8) . ? ?
Fe2 W1 Fe1 6.37(7) 1_554 ? ?
O1T W1 Fe2 66.9(8) . ? ?
O13 W1 Fe2 124.0(8) . ? ?
O12 W1 Fe2 66.6(8) . ? ?
O14 W1 Fe2 51.1(7) . ? ?
O16 W1 Fe2 145.4(9) . ? ?
O3P W1 Fe2 115.8(8) 3 ? ?
O2P W1 Fe2 104.9(8) . ? ?
Fe2 W1 Fe2 112.34(6) 1_554 ? ?
Fe1 W1 Fe2 106.00(7) ? ? ?
O1T W1 Fe1 69.9(8) . 3 ?
O13 W1 Fe1 128.8(8) . 3 ?
O12 W1 Fe1 61.1(8) . 3 ?
O14 W1 Fe1 52.5(7) . 3 ?
O16 W1 Fe1 141.4(9) . 3 ?
O3P W1 Fe1 111.2(8) 3 3 ?
O2P W1 Fe1 103.9(8) . 3 ?
Fe2 W1 Fe1 115.53(8) 1_554 3 ?
Fe1 W1 Fe1 109.16(5) ? 3 ?
Fe2 W1 Fe1 5.60(7) ? 3 ?
O2T W2 O12 102.3(11) . . ?
O2T W2 O25 103.5(12) . 3 ?
O12 W2 O25 86.7(11) . 3 ?
O2T W2 O23 100.3(11) . . ?
O12 W2 O23 157.4(12) . . ?
O25 W2 O23 87.7(11) 3 . ?
O2T W2 O26 101.8(13) . . ?
O12 W2 O26 89.9(12) . . ?
O25 W2 O26 154.6(12) 3 . ?
O23 W2 O26 85.9(12) . . ?
O2T W2 O3P 160.2(11) . 3 ?
O12 W2 O3P 63.7(12) . 3 ?
O25 W2 O3P 90.1(12) 3 3 ?
O23 W2 O3P 94.5(11) . 3 ?
O26 W2 O3P 66.0(12) . 3 ?
O2T W2 Fe1 50.6(8) . 1_545 ?
O12 W2 Fe1 144.9(9) . 1_545 ?
O25 W2 Fe1 80.4(8) 3 1_545 ?
O23 W2 Fe1 54.8(8) . 1_545 ?
O26 W2 Fe1 115.0(9) . 1_545 ?
O3P W2 Fe1 147.9(8) 3 1_545 ?
O2T W2 Fe1 72.7(8) . 3 ?
O12 W2 Fe1 55.9(9) . 3 ?
O25 W2 Fe1 51.3(8) 3 3 ?
O23 W2 Fe1 132.6(8) . 3 ?
O26 W2 Fe1 141.4(9) . 3 ?
O3P W2 Fe1 106.5(8) 3 3 ?
Fe1 W2 Fe1 91.36(6) 1_545 3 ?
O2T W2 Fe2 50.2(8) . ? ?
O12 W2 Fe2 144.7(9) . ? ?
O25 W2 Fe2 80.6(8) 3 ? ?
O23 W2 Fe2 55.1(8) . ? ?
O26 W2 Fe2 114.9(9) . ? ?
O3P W2 Fe2 148.3(8) 3 ? ?
Fe1 W2 Fe2 0.41(6) 1_545 ? ?
Fe1 W2 Fe2 91.25(7) 3 ? ?
O2T W2 Fe2 67.2(8) . 1_545 ?
O12 W2 Fe2 152.9(9) . 1_545 ?
O25 W2 Fe2 72.6(8) 3 1_545 ?
O23 W2 Fe2 41.7(8) . 1_545 ?
O26 W2 Fe2 116.3(9) . 1_545 ?
O3P W2 Fe2 131.6(8) 3 1_545 ?
Fe1 W2 Fe2 16.58(4) 1_545 1_545 ?
Fe1 W2 Fe2 97.11(5) 3 1_545 ?
Fe2 W2 Fe2 16.99(4) ? 1_545 ?
O3T W3 O23 98.7(12) . 3 ?
O3T W3 O53 104.0(11) . . ?
O23 W3 O53 90.3(11) 3 . ?
O3T W3 O43 99.5(11) . . ?
O23 W3 O43 87.0(11) 3 . ?
O53 W3 O43 156.4(11) . . ?
O3T W3 O13 101.7(11) . . ?
O23 W3 O13 159.5(11) 3 . ?
O53 W3 O13 87.1(11) . . ?
O43 W3 O13 87.3(11) . . ?
O3T W3 O4P 161.0(13) . 3 ?
O23 W3 O4P 68.7(13) 3 3 ?
O53 W3 O4P 63.3(12) . 3 ?
O43 W3 O4P 94.1(12) . 3 ?
O13 W3 O4P 92.1(12) . 3 ?
O3T W3 O2P 158.4(12) . . ?
O23 W3 O2P 94.6(11) 3 . ?
O53 W3 O2P 92.8(12) . . ?
O43 W3 O2P 64.1(11) . . ?
O13 W3 O2P 65.3(11) . . ?
O4P W3 O2P 40.5(12) 3 . ?
O3T W3 Fe1 42.8(8) . 3_565 ?
O23 W3 Fe1 62.5(8) 3 3_565 ?
O53 W3 Fe1 81.9(8) . 3_565 ?
O43 W3 Fe1 117.0(8) . 3_565 ?
O13 W3 Fe1 137.0(7) . 3_565 ?
O4P W3 Fe1 118.7(10) 3 3_565 ?
O2P W3 Fe1 156.2(8) . 3_565 ?
O3T W3 Fe1 46.1(8) . 4_565 ?
O23 W3 Fe1 120.7(8) 3 4_565 ?
O53 W3 Fe1 136.4(8) . 4_565 ?
O43 W3 Fe1 62.8(7) . 4_565 ?
O13 W3 Fe1 73.4(7) . 4_565 ?
O4P W3 Fe1 152.6(10) 3 4_565 ?
O2P W3 Fe1 112.4(8) . 4_565 ?
Fe1 W3 Fe1 86.51(4) 3_565 4_565 ?
O3T W3 Fe2 72.1(8) . 1_554 ?
O23 W3 Fe2 156.9(8) 3 1_554 ?
O53 W3 Fe2 72.2(8) . 1_554 ?
O43 W3 Fe2 115.1(7) . 1_554 ?
O13 W3 Fe2 38.0(7) . 1_554 ?
O4P W3 Fe2 113.8(10) 3 1_554 ?
O2P W3 Fe2 101.1(8) . 1_554 ?
Fe1 W3 Fe2 99.32(7) 3_565 1_554 ?
Fe1 W3 Fe2 68.49(8) 4_565 1_554 ?
O4T W4 O14 105.0(12) . . ?
O4T W4 O43 99.0(13) . . ?
O14 W4 O43 85.8(11) . . ?
O4T W4 O46 99.8(12) . . ?
O14 W4 O46 155.2(11) . . ?
O43 W4 O46 89.9(11) . . ?
O4T W4 O45 103.4(12) . 3 ?
O14 W4 O45 86.8(11) . 3 ?
O43 W4 O45 157.6(11) . 3 ?
O46 W4 O45 88.0(11) . 3 ?
O4T W4 O1P 160.3(13) . 3 ?
O14 W4 O1P 88.8(12) . 3 ?
O43 W4 O1P 96.0(13) . 3 ?
O46 W4 O1P 67.4(13) . 3 ?
O45 W4 O1P 62.7(12) 3 3 ?
O4T W4 O2P 157.6(12) . . ?
O14 W4 O2P 59.0(11) . . ?
O43 W4 O2P 66.2(11) . . ?
O46 W4 O2P 97.0(11) . . ?
O45 W4 O2P 91.9(11) 3 . ?
O1P W4 O2P 42.1(12) 3 . ?
O4T W4 Fe1 60.2(10) . 3 ?
O14 W4 Fe1 67.2(8) . 3 ?
O43 W4 Fe1 137.2(8) . 3 ?
O46 W4 Fe1 128.2(8) . 3 ?
O45 W4 Fe1 56.9(7) 3 3 ?
O1P W4 Fe1 115.1(10) 3 3 ?
O2P W4 Fe1 118.6(8) . 3 ?
O4T W4 Fe1 49.8(9) . 4_565 ?
O14 W4 Fe1 76.4(7) . 4_565 ?
O43 W4 Fe1 57.0(8) . 4_565 ?
O46 W4 Fe1 121.0(8) . 4_565 ?
O45 W4 Fe1 140.7(7) 3 4_565 ?
O1P W4 Fe1 149.5(10) 3 4_565 ?
O2P W4 Fe1 108.4(8) . 4_565 ?
Fe1 W4 Fe1 83.78(4) 3 4_565 ?
O5T W5 O45 102.1(12) . . ?
O5T W5 O25 105.9(12) . . ?
O45 W5 O25 88.9(11) . . ?
O5T W5 O53 103.1(12) . . ?
O45 W5 O53 154.8(11) . . ?
O25 W5 O53 85.9(12) . . ?
O5T W5 O56 98.5(11) . . ?
O45 W5 O56 88.3(10) . . ?
O25 W5 O56 155.5(11) . . ?
O53 W5 O56 86.3(11) . . ?
O5T W5 O1P 155.4(13) . . ?
O45 W5 O1P 59.9(12) . . ?
O25 W5 O1P 91.2(12) . . ?
O53 W5 O1P 95.5(12) . . ?
O56 W5 O1P 66.5(12) . . ?
O5T W5 Fe1 63.9(8) . . ?
O45 W5 Fe1 52.9(8) . . ?
O25 W5 Fe1 67.7(8) . . ?
O53 W5 Fe1 144.0(8) . . ?
O56 W5 Fe1 127.5(7) . . ?
O1P W5 Fe1 108.7(9) . . ?
O5T W5 Fe2 69.0(8) . ? ?
O45 W5 Fe2 46.6(8) . ? ?
O25 W5 Fe2 68.5(8) . ? ?
O53 W5 Fe2 148.7(8) . ? ?
O56 W5 Fe2 124.3(7) . ? ?
O1P W5 Fe2 102.5(9) . ? ?
Fe1 W5 Fe2 6.40(7) . ? ?
O5T W5 Fe1 66.8(9) . 3_565 ?
O45 W5 Fe1 140.7(8) . 3_565 ?
O25 W5 Fe1 61.0(8) . 3_565 ?
O53 W5 Fe1 54.5(8) . 3_565 ?
O56 W5 Fe1 129.6(7) . 3_565 ?
O1P W5 Fe1 137.8(9) . 3_565 ?
Fe1 W5 Fe1 90.41(6) . 3_565 ?
Fe2 W5 Fe1 96.14(8) ? 3_565 ?
O6T W6 O16 100.0(12) . . ?
O6T W6 O26 98.3(14) . . ?
O16 W6 O26 89.1(12) . . ?
O6T W6 O56 99.7(12) . . ?
O16 W6 O56 89.8(11) . . ?
O26 W6 O56 161.8(12) . . ?
O6T W6 O46 96.5(12) . 3 ?
O16 W6 O46 163.5(12) . 3 ?
O26 W6 O46 87.6(12) . 3 ?
O56 W6 O46 88.4(11) . 3 ?
O6T W6 O3P 158.8(13) . 3 ?
O16 W6 O3P 66.0(11) . 3 ?
O26 W6 O3P 66.9(13) . 3 ?
O56 W6 O3P 96.2(11) . 3 ?
O46 W6 O3P 97.9(11) 3 3 ?
O6T W6 O1P 154.2(13) . . ?
O16 W6 O1P 101.5(12) . . ?
O26 W6 O1P 96.1(13) . . ?
O56 W6 O1P 66.3(11) . . ?
O46 W6 O1P 62.8(12) 3 . ?
O3P W6 O1P 46.7(12) 3 . ?
O6T W6 Fe2 66.1(9) . 1_554 ?
O16 W6 Fe2 40.9(8) . 1_554 ?
O26 W6 Fe2 115.3(9) . 1_554 ?
O56 W6 Fe2 74.4(7) . 1_554 ?
O46 W6 Fe2 152.2(8) 3 1_554 ?
O3P W6 Fe2 105.4(8) 3 1_554 ?
O1P W6 Fe2 125.4(9) . 1_554 ?
O6T W6 Fe2 67.7(10) . 2_545 ?
O16 W6 Fe2 59.5(9) . 2_545 ?
O26 W6 Fe2 49.3(9) . 2_545 ?
O56 W6 Fe2 142.0(7) . 2_545 ?
O46 W6 Fe2 127.5(8) 3 2_545 ?
O3P W6 Fe2 91.1(8) 3 2_545 ?
O1P W6 Fe2 136.6(9) . 2_545 ?
Fe2 W6 Fe2 67.72(5) 1_554 2_545 ?
O4P P O4P 180.000(6) . 3 ?
O4P P O2P 69.3(20) . 3 ?
O4P P O2P 110.7(20) 3 3 ?
O4P P O2P 110.7(20) . . ?
O4P P O2P 69.3(20) 3 . ?
O2P P O2P 180.000(5) 3 . ?
O4P P O3P 106.0(20) . . ?
O4P P O3P 74.0(20) 3 . ?
O2P P O3P 71.0(18) 3 . ?
O2P P O3P 109.0(18) . . ?
O4P P O3P 74.0(20) . 3 ?
O4P P O3P 106.0(20) 3 3 ?
O2P P O3P 109.0(18) 3 3 ?
O2P P O3P 71.0(18) . 3 ?
O3P P O3P 180.000(6) . 3 ?
O4P P O1P 73.4(21) . 3 ?
O4P P O1P 106.6(21) 3 3 ?
O2P P O1P 116.5(18) 3 3 ?
O2P P O1P 63.5(18) . 3 ?
O3P P O1P 72.4(18) . 3 ?
O3P P O1P 107.6(18) 3 3 ?
O4P P O1P 106.6(21) . . ?
O4P P O1P 73.4(21) 3 . ?
O2P P O1P 63.5(18) 3 . ?
O2P P O1P 116.5(18) . . ?
O3P P O1P 107.6(18) . . ?
O3P P O1P 72.4(18) 3 . ?
O1P P O1P 180.000(3) 3 . ?
O4P P Fe2 64.1(15) . ? ?
O4P P Fe2 115.9(15) 3 ? ?
O2P P Fe2 133.3(14) 3 ? ?
O2P P Fe2 46.7(14) . ? ?
O3P P Fe2 118.3(13) . ? ?
O3P P Fe2 61.7(13) 3 ? ?
O1P P Fe2 46.0(13) 3 ? ?
O1P P Fe2 134.0(13) . ? ?
O4P P Fe1 59.4(15) . 3 ?
O4P P Fe1 120.6(15) 3 3 ?
O2P P Fe1 128.6(14) 3 3 ?
O2P P Fe1 51.4(14) . 3 ?
O3P P Fe1 118.5(13) . 3 ?
O3P P Fe1 61.5(13) 3 3 ?
O1P P Fe1 46.1(13) 3 3 ?
O1P P Fe1 133.9(13) . 3 ?
Fe2 P Fe1 4.74(5) ? 3 ?
O4P P Fe1 120.6(15) . . ?
O4P P Fe1 59.4(15) 3 . ?
O2P P Fe1 51.4(14) 3 . ?
O2P P Fe1 128.6(14) . . ?
O3P P Fe1 61.5(13) . . ?
O3P P Fe1 118.5(13) 3 . ?
O1P P Fe1 133.9(13) 3 . ?
O1P P Fe1 46.1(13) . . ?
Fe2 P Fe1 175.26(5) ? . ?
Fe1 P Fe1 180.0 3 . ?
O4P P Fe1 169.4(16) . 3_565 ?
O4P P Fe1 10.6(16) 3 3_565 ?
O2P P Fe1 116.0(14) 3 3_565 ?
O2P P Fe1 64.0(14) . 3_565 ?
O3P P Fe1 69.0(13) . 3_565 ?
O3P P Fe1 111.0(13) 3 3_565 ?
O1P P Fe1 96.0(13) 3 3_565 ?
O1P P Fe1 84.0(13) . 3_565 ?
Fe2 P Fe1 109.36(6) ? 3_565 ?
Fe1 P Fe1 114.01(5) 3 3_565 ?
Fe1 P Fe1 65.99(5) . 3_565 ?
O4P P Fe1 10.6(16) . 1_545 ?
O4P P Fe1 169.4(16) 3 1_545 ?
O2P P Fe1 64.0(14) 3 1_545 ?
O2P P Fe1 116.0(14) . 1_545 ?
O3P P Fe1 111.0(13) . 1_545 ?
O3P P Fe1 69.0(13) 3 1_545 ?
O1P P Fe1 84.0(13) 3 1_545 ?
O1P P Fe1 96.0(13) . 1_545 ?
Fe2 P Fe1 70.64(6) ? 1_545 ?
Fe1 P Fe1 65.99(5) 3 1_545 ?
Fe1 P Fe1 114.01(5) . 1_545 ?
Fe1 P Fe1 180.0 3_565 1_545 ?
O4P P Fe2 65.6(15) . 3_556 ?
O4P P Fe2 114.4(15) 3 3_556 ?
O2P P Fe2 48.9(13) 3 3_556 ?
O2P P Fe2 131.1(13) . 3_556 ?
O3P P Fe2 41.3(13) . 3_556 ?
O3P P Fe2 138.7(13) 3 3_556 ?
O1P P Fe2 69.4(12) 3 3_556 ?
O1P P Fe2 110.6(12) . 3_556 ?
Fe2 P Fe2 105.43(5) ? 3_556 ?
Fe1 P Fe2 102.39(6) 3 3_556 ?
Fe1 P Fe2 77.61(6) . 3_556 ?
Fe1 P Fe2 110.30(5) 3_565 3_556 ?
Fe1 P Fe2 69.70(5) 1_545 3_556 ?
O4P P Fe2 114.4(15) . 1_554 ?
O4P P Fe2 65.6(15) 3 1_554 ?
O2P P Fe2 131.1(13) 3 1_554 ?
O2P P Fe2 48.9(13) . 1_554 ?
O3P P Fe2 138.7(13) . 1_554 ?
O3P P Fe2 41.3(13) 3 1_554 ?
O1P P Fe2 110.6(12) 3 1_554 ?
O1P P Fe2 69.4(12) . 1_554 ?
Fe2 P Fe2 74.57(5) ? 1_554 ?
Fe1 P Fe2 77.61(6) 3 1_554 ?
Fe1 P Fe2 102.39(6) . 1_554 ?
Fe1 P Fe2 69.70(5) 3_565 1_554 ?
Fe1 P Fe2 110.30(5) 1_545 1_554 ?
Fe2 P Fe2 180.0 3_556 1_554 ?
O4P P Fe1 111.7(15) . ? ?
O4P P Fe1 68.3(15) 3 ? ?
O2P P Fe1 133.7(13) 3 ? ?
O2P P Fe1 46.3(13) . ? ?
O3P P Fe1 140.5(13) . ? ?
O3P P Fe1 39.5(13) 3 ? ?
O1P P Fe1 107.2(12) 3 ? ?
O1P P Fe1 72.8(12) . ? ?
Fe2 P Fe1 70.58(5) ? ? ?
Fe1 P Fe1 73.61(4) 3 ? ?
Fe1 P Fe1 106.39(4) . ? ?
Fe1 P Fe1 71.81(4) 3_565 ? ?
Fe1 P Fe1 108.19(4) 1_545 ? ?
Fe2 P Fe1 176.00(5) 3_556 ? ?
Fe2 P Fe1 4.00(5) 1_554 ? ?
O4P P Fe1 68.3(15) . ? ?
O4P P Fe1 111.7(15) 3 ? ?
O2P P Fe1 46.3(13) 3 ? ?
O2P P Fe1 133.7(13) . ? ?
O3P P Fe1 39.5(13) . ? ?
O3P P Fe1 140.5(13) 3 ? ?
O1P P Fe1 72.8(12) 3 ? ?
O1P P Fe1 107.2(12) . ? ?
Fe2 P Fe1 109.42(5) ? ? ?
Fe1 P Fe1 106.39(4) 3 ? ?
Fe1 P Fe1 73.61(4) . ? ?
Fe1 P Fe1 108.19(4) 3_565 ? ?
Fe1 P Fe1 71.81(4) 1_545 ? ?
Fe2 P Fe1 4.00(5) 3_556 ? ?
Fe2 P Fe1 176.00(5) 1_554 ? ?
Fe1 P Fe1 180.0 ? ? ?
O4P P Fe2 10.4(16) . ? ?
O4P P Fe2 169.6(16) 3 ? ?
O2P P Fe2 63.2(14) 3 ? ?
O2P P Fe2 116.8(14) . ? ?
O3P P Fe2 110.0(13) . ? ?
O3P P Fe2 70.0(13) 3 ? ?
O1P P Fe2 83.9(13) 3 ? ?
O1P P Fe2 96.1(13) . ? ?
Fe2 P Fe2 71.26(7) ? ? ?
Fe1 P Fe2 66.60(5) 3 ? ?
Fe1 P Fe2 113.40(5) . ? ?
Fe1 P Fe2 178.99(4) 3_565 ? ?
Fe1 P Fe2 1.01(4) 1_545 ? ?
Fe2 P Fe2 68.71(5) 3_556 ? ?
Fe2 P Fe2 111.29(5) 1_554 ? ?
Fe1 P Fe2 109.18(4) ? ? ?
Fe1 P Fe2 70.82(4) ? ? ?
O4P P Fe2 169.6(16) . ? ?
O4P P Fe2 10.4(16) 3 ? ?
O2P P Fe2 116.8(14) 3 ? ?
O2P P Fe2 63.2(14) . ? ?
O3P P Fe2 70.0(13) . ? ?
O3P P Fe2 110.0(13) 3 ? ?
O1P P Fe2 96.1(13) 3 ? ?
O1P P Fe2 83.9(13) . ? ?
Fe2 P Fe2 108.74(7) ? ? ?
Fe1 P Fe2 113.40(5) 3 ? ?
Fe1 P Fe2 66.60(5) . ? ?
Fe1 P Fe2 1.01(4) 3_565 ? ?
Fe1 P Fe2 178.99(4) 1_545 ? ?
Fe2 P Fe2 111.29(5) 3_556 ? ?
Fe2 P Fe2 68.71(5) 1_554 ? ?
Fe1 P Fe2 70.82(4) ? ? ?
Fe1 P Fe2 109.18(4) ? ? ?
Fe2 P Fe2 180.0 ? ? ?
P O1P O2P 52.8(16) . 3 ?
P O1P W4 127.3(19) . 3 ?
O2P O1P W4 74.5(18) 3 3 ?
P O1P W5 117.3(19) . . ?
O2P O1P W5 132.4(24) 3 . ?
W4 O1P W5 97.6(14) 3 . ?
P O1P W6 116.7(19) . . ?
O2P O1P W6 133.5(24) 3 . ?
W4 O1P W6 97.5(15) 3 . ?
W5 O1P W6 93.8(13) . . ?
P O2P O4P 54.5(17) . 3 ?
P O2P O1P 63.7(18) . 3 ?
O4P O2P O1P 97.4(25) 3 3 ?
P O2P O3P 55.7(16) . 3 ?
O4P O2P O3P 88.2(24) 3 3 ?
O1P O2P O3P 98.1(24) 3 3 ?
P O2P W1 122.8(19) . . ?
O4P O2P W1 127.0(22) 3 . ?
O1P O2P W1 130.8(23) 3 . ?
O3P O2P W1 67.1(15) 3 . ?
P O2P W4 127.1(19) . . ?
O4P O2P W4 132.9(23) 3 . ?
O1P O2P W4 63.4(17) 3 . ?
O3P O2P W4 134.5(22) 3 . ?
W1 O2P W4 93.1(12) . . ?
P O2P W3 121.5(19) . . ?
O4P O2P W3 67.0(17) 3 . ?
O1P O2P W3 129.6(22) 3 . ?
O3P O2P W3 127.1(21) 3 . ?
W1 O2P W3 90.9(11) . . ?
W4 O2P W3 91.9(12) . . ?
P O3P O2P 53.3(15) . 3 ?
P O3P W6 124.0(19) . 3 ?
O2P O3P W6 134.7(21) 3 3 ?
P O3P W1 123.7(19) . 3 ?
O2P O3P W1 70.4(15) 3 3 ?
W6 O3P W1 93.3(12) 3 3 ?
P O3P W2 122.6(18) . 3 ?
O2P O3P W2 129.4(22) 3 3 ?
W6 O3P W2 92.0(12) 3 3 ?
W1 O3P W2 92.4(12) 3 3 ?
P O4P O2P 56.2(18) . 3 ?
P O4P W3 128.7(23) . 3 ?
O2P O4P W3 72.5(17) 3 3 ?
W2 O12 W1 139.6(15) . . ?
W1 O13 W3 137.5(13) . . ?
W4 O14 W1 149.2(14) . . ?
W6 O16 W1 135.0(15) . . ?
W3 O23 W2 135.2(15) 3 . ?
W5 O25 W2 146.3(16) . 3 ?
W6 O26 W2 134.5(17) . . ?
W4 O43 W3 137.4(14) . . ?
W5 O45 W4 139.5(14) . 3 ?
W4 O46 W6 132.3(15) . 3 ?
W5 O53 W3 142.0(15) . . ?
W5 O56 W6 133.4(13) . . ?
Fe2 Fe1 C4 61.0(14) ? . ?
Fe2 Fe1 C5 63.4(12) ? . ?
C4 Fe1 C5 39.2(14) . . ?
Fe2 Fe1 C3 100.4(13) ? . ?
C4 Fe1 C3 40.2(15) . . ?
C5 Fe1 C3 63.5(15) . . ?
Fe2 Fe1 C2 124.1(12) ? . ?
C4 Fe1 C2 66.7(17) . . ?
C5 Fe1 C2 64.0(14) . . ?
C3 Fe1 C2 37.4(14) . . ?
Fe2 Fe1 C6 72.1(12) ? . ?
C4 Fe1 C6 132.4(16) . . ?
C5 Fe1 C6 112.0(14) . . ?
C3 Fe1 C6 172.5(16) . . ?
C2 Fe1 C6 147.6(15) . . ?
Fe2 Fe1 C7 54.9(13) ? . ?
C4 Fe1 C7 110.0(18) . . ?
C5 Fe1 C7 116.8(15) . . ?
C3 Fe1 C7 137.2(17) . . ?
C2 Fe1 C7 174.2(16) . . ?
C6 Fe1 C7 38.1(15) . . ?
Fe2 Fe1 C10 110.0(14) ? . ?
C4 Fe1 C10 170.0(17) . . ?
C5 Fe1 C10 134.5(15) . . ?
C3 Fe1 C10 149.4(16) . . ?
C2 Fe1 C10 119.8(16) . . ?
C6 Fe1 C10 38.0(14) . . ?
C7 Fe1 C10 64.1(17) . . ?
Fe2 Fe1 C9 118.8(16) ? . ?
C4 Fe1 C9 147.7(18) . . ?
C5 Fe1 C9 173.1(17) . . ?
C3 Fe1 C9 121.0(18) . . ?
C2 Fe1 C9 115.7(18) . . ?
C6 Fe1 C9 64.2(17) . . ?
C7 Fe1 C9 64.3(18) . . ?
C10 Fe1 C9 39.0(16) . . ?
Fe2 Fe1 C8 83.1(14) ? . ?
C4 Fe1 C8 115.7(19) . . ?
C5 Fe1 C8 144.8(17) . . ?
C3 Fe1 C8 116.6(17) . . ?
C2 Fe1 C8 139.5(16) . . ?
C6 Fe1 C8 63.2(16) . . ?
C7 Fe1 C8 36.7(15) . . ?
C10 Fe1 C8 65.1(18) . . ?
C9 Fe1 C8 39.9(17) . . ?
Fe2 Fe1 C1 100.6(11) ? . ?
C4 Fe1 C1 67.6(16) . . ?
C5 Fe1 C1 39.1(13) . . ?
C3 Fe1 C1 64.3(15) . . ?
C2 Fe1 C1 38.8(13) . . ?
C6 Fe1 C1 116.5(14) . . ?
C7 Fe1 C1 145.3(15) . . ?
C10 Fe1 C1 112.1(16) . . ?
C9 Fe1 C1 136.2(17) . . ?
C8 Fe1 C1 176.1(16) . . ?
Fe2 Fe1 W5 91.1(6) ? . ?
C4 Fe1 W5 66.7(12) . . ?
C5 Fe1 W5 105.7(10) . . ?
C3 Fe1 W5 54.3(11) . . ?
C2 Fe1 W5 85.6(10) . . ?
C6 Fe1 W5 124.4(11) . . ?
C7 Fe1 W5 88.7(12) . . ?
C10 Fe1 W5 119.7(11) . . ?
C9 Fe1 W5 81.1(14) . . ?
C8 Fe1 W5 62.4(13) . . ?
C1 Fe1 W5 118.5(10) . . ?
Fe2 Fe1 Fe2 94.1(6) ? 4_565 ?
C4 Fe1 Fe2 38.4(13) . 4_565 ?
C5 Fe1 Fe2 38.5(10) . 4_565 ?
C3 Fe1 Fe2 29.5(11) . 4_565 ?
C2 Fe1 Fe2 30.1(10) . 4_565 ?
C6 Fe1 Fe2 148.5(10) . 4_565 ?
C7 Fe1 Fe2 147.7(12) . 4_565 ?
C10 Fe1 Fe2 145.5(12) . 4_565 ?
C9 Fe1 Fe2 143.4(14) . 4_565 ?
C8 Fe1 Fe2 145.0(13) . 4_565 ?
C1 Fe1 Fe2 36.7(10) . 4_565 ?
W5 Fe1 Fe2 82.81(7) . 4_565 ?
Fe2 Fe1 Fe2 94.1(6) ? 4_565 ?
C4 Fe1 Fe2 38.4(13) . 4_565 ?
C5 Fe1 Fe2 38.5(10) . 4_565 ?
C3 Fe1 Fe2 29.5(11) . 4_565 ?
C2 Fe1 Fe2 30.1(10) . 4_565 ?
C6 Fe1 Fe2 148.5(10) . 4_565 ?
C7 Fe1 Fe2 147.7(12) . 4_565 ?
C10 Fe1 Fe2 145.5(12) . 4_565 ?
C9 Fe1 Fe2 143.4(14) . 4_565 ?
C8 Fe1 Fe2 145.0(13) . 4_565 ?
C1 Fe1 Fe2 36.7(10) . 4_565 ?
W5 Fe1 Fe2 82.81(7) . 4_565 ?
Fe2 Fe1 Fe2 0.00(13) 4_565 4_565 ?
Fe2 Fe1 Fe2 75.2(6) ? 4_665 ?
C4 Fe1 Fe2 132.0(13) . 4_665 ?
C5 Fe1 Fe2 132.4(10) . 4_665 ?
C3 Fe1 Fe2 151.3(12) . 4_665 ?
C2 Fe1 Fe2 160.5(11) . 4_665 ?
C6 Fe1 Fe2 27.9(10) . 4_665 ?
C7 Fe1 Fe2 22.0(12) . 4_665 ?
C10 Fe1 Fe2 42.7(12) . 4_665 ?
C9 Fe1 Fe2 46.5(14) . 4_665 ?
C8 Fe1 Fe2 35.3(13) . 4_665 ?
C1 Fe1 Fe2 144.2(10) . 4_665 ?
W5 Fe1 Fe2 97.18(7) . 4_665 ?
Fe2 Fe1 Fe2 169.30(12) 4_565 4_665 ?
Fe2 Fe1 Fe2 169.30(12) 4_565 4_665 ?
Fe2 Fe1 P 74.6(6) ? . ?
C4 Fe1 P 47.2(12) . . ?
C5 Fe1 P 86.4(10) . . ?
C3 Fe1 P 47.8(12) . . ?
C2 Fe1 P 84.6(11) . . ?
C6 Fe1 P 127.8(11) . . ?
C7 Fe1 P 89.7(12) . . ?
C10 Fe1 P 137.5(12) . . ?
C9 Fe1 P 100.5(14) . . ?
C8 Fe1 P 74.0(13) . . ?
C1 Fe1 P 108.2(10) . . ?
W5 Fe1 P 21.08(2) . . ?
Fe2 Fe1 P 71.64(6) 4_565 . ?
Fe2 Fe1 P 71.64(6) 4_565 . ?
Fe2 Fe1 P 104.82(7) 4_665 . ?
Fe2 Fe1 Fe1 107.4(6) ? 2 ?
C4 Fe1 Fe1 124.9(12) . 2 ?
C5 Fe1 Fe1 86.0(10) . 2 ?
C3 Fe1 Fe1 122.8(12) . 2 ?
C2 Fe1 Fe1 86.5(11) . 2 ?
C6 Fe1 Fe1 61.2(11) . 2 ?
C7 Fe1 Fe1 99.2(12) . 2 ?
C10 Fe1 Fe1 51.4(12) . 2 ?
C9 Fe1 Fe1 87.0(14) . 2 ?
C8 Fe1 Fe1 115.6(14) . 2 ?
C1 Fe1 Fe1 62.1(10) . 2 ?
W5 Fe1 Fe1 161.18(8) . 2 ?
Fe2 Fe1 Fe1 98.61(9) 4_565 2 ?
Fe2 Fe1 Fe1 98.61(9) 4_565 2 ?
Fe2 Fe1 Fe1 84.87(8) 4_665 2 ?
P Fe1 Fe1 170.24(10) . 2 ?
Fe2 Fe1 Fe1 10.6(6) ? 2_545 ?
C4 Fe1 Fe1 55.5(13) . 2_545 ?
C5 Fe1 Fe1 65.8(10) . 2_545 ?
C3 Fe1 Fe1 93.1(12) . 2_545 ?
C2 Fe1 Fe1 121.5(11) . 2_545 ?
C6 Fe1 Fe1 79.4(11) . 2_545 ?
C7 Fe1 Fe1 56.3(12) . 2_545 ?
C10 Fe1 Fe1 116.3(12) . 2_545 ?
C9 Fe1 Fe1 117.7(14) . 2_545 ?
C8 Fe1 Fe1 79.3(13) . 2_545 ?
C1 Fe1 Fe1 104.5(10) . 2_545 ?
W5 Fe1 Fe1 80.56(5) . 2_545 ?
Fe2 Fe1 Fe1 91.52(9) 4_565 2_545 ?
Fe2 Fe1 Fe1 91.52(9) 4_565 2_545 ?
Fe2 Fe1 Fe1 77.95(8) 4_665 2_545 ?
P Fe1 Fe1 64.01(4) . 2_545 ?
Fe1 Fe1 Fe1 118.03(10) 2 2_545 ?
Fe2 Fe1 Fe2 130.6(5) ? 2 ?
C4 Fe1 Fe2 116.2(12) . 2 ?
C5 Fe1 Fe2 148.3(10) . 2 ?
C3 Fe1 Fe2 84.9(11) . 2 ?
C2 Fe1 Fe2 89.2(10) . 2 ?
C6 Fe1 Fe2 99.8(10) . 2 ?
C7 Fe1 Fe2 88.2(11) . 2 ?
C10 Fe1 Fe2 72.7(11) . 2 ?
C9 Fe1 Fe2 36.1(14) . 2 ?
C8 Fe1 Fe2 52.2(13) . 2 ?
C1 Fe1 Fe2 124.8(10) . 2 ?
W5 Fe1 Fe2 52.60(6) . 2 ?
Fe2 Fe1 Fe2 110.33(7) 4_565 2 ?
Fe2 Fe1 Fe2 110.33(7) 4_565 2 ?
Fe2 Fe1 Fe2 77.55(9) 4_665 2 ?
P Fe1 Fe2 73.67(6) . 2 ?
Fe1 Fe1 Fe2 110.27(7) 2 2 ?
Fe1 Fe1 Fe2 122.71(8) 2_545 2 ?
Fe2 Fe1 Fe1 132.4(6) ? 3_565 ?
C4 Fe1 Fe1 78.7(12) . 3_565 ?
C5 Fe1 Fe1 101.2(10) . 3_565 ?
C3 Fe1 Fe1 40.0(11) . 3_565 ?
C2 Fe1 Fe1 46.3(10) . 3_565 ?
C6 Fe1 Fe1 146.1(10) . 3_565 ?
C7 Fe1 Fe1 129.3(11) . 3_565 ?
C10 Fe1 Fe1 111.3(11) . 3_565 ?
C9 Fe1 Fe1 82.1(14) . 3_565 ?
C8 Fe1 Fe1 93.4(13) . 3_565 ?
C1 Fe1 Fe1 85.1(10) . 3_565 ?
W5 Fe1 Fe1 47.52(4) . 3_565 ?
Fe2 Fe1 Fe1 63.00(7) 4_565 3_565 ?
Fe2 Fe1 Fe1 63.00(7) 4_565 3_565 ?
Fe2 Fe1 Fe1 124.44(9) 4_665 3_565 ?
P Fe1 Fe1 59.07(5) . 3_565 ?
Fe1 Fe1 Fe1 116.52(7) 2 3_565 ?
Fe1 Fe1 Fe1 122.29(8) 2_545 3_565 ?
Fe2 Fe1 Fe1 47.32(6) 2 3_565 ?
C11 C1 C2 129.2(43) . . ?
C11 C1 C5 129.3(41) . . ?
C2 C1 C5 101.4(32) . . ?
C11 C1 Fe1 125.6(38) . . ?
C2 C1 Fe1 67.0(22) . . ?
C5 C1 Fe1 66.2(21) . . ?
C11 C1 Fe2 128.1(38) . ? ?
C2 C1 Fe2 79.4(23) . ? ?
C5 C1 Fe2 49.6(20) . ? ?
Fe1 C1 Fe2 17.6(4) . ? ?
C3 C2 C1 111.0(36) . . ?
C3 C2 C22P 130.4(41) . . ?
C1 C2 C22P 118.5(38) . . ?
C3 C2 Fe1 71.8(27) . . ?
C1 C2 Fe1 74.2(23) . . ?
C22P C2 Fe1 123.7(33) . . ?
C2 C3 C4 111.5(39) . . ?
C2 C3 C33 124.0(44) . . ?
C4 C3 C33 123.9(45) . . ?
C2 C3 Fe1 70.8(26) . . ?
C4 C3 Fe1 70.2(26) . . ?
C33 C3 Fe1 119.6(36) . . ?
C2 C3 Fe2 83.9(28) . ? ?
C4 C3 Fe2 52.5(24) . ? ?
C33 C3 Fe2 123.2(36) . ? ?
Fe1 C3 Fe2 18.2(4) . ? ?
C5 C4 C3 100.6(38) . . ?
C5 C4 C44 125.9(46) . . ?
C3 C4 C44 133.2(48) . . ?
C5 C4 Fe2 67.6(25) . ? ?
C3 C4 Fe2 89.6(29) . ? ?
C44 C4 Fe2 110.9(41) . ? ?
C5 C4 Fe1 68.9(24) . . ?
C3 C4 Fe1 69.5(25) . . ?
C44 C4 Fe1 128.0(42) . . ?
Fe2 C4 Fe1 20.5(6) ? . ?
C4 C5 C1 115.1(35) . . ?
C4 C5 C55 118.4(41) . . ?
C1 C5 C55 126.5(38) . . ?
C4 C5 Fe2 68.1(24) . ? ?
C1 C5 Fe2 94.6(25) . ? ?
C55 C5 Fe2 106.3(31) . ? ?
C4 C5 Fe1 71.9(24) . . ?
C1 C5 Fe1 74.7(22) . . ?
C55 C5 Fe1 123.9(32) . . ?
Fe2 C5 Fe1 21.1(5) ? . ?
C7 C6 C10 111.0(36) . . ?
C7 C6 C66 122.8(51) . . ?
C10 C6 C66 126.2(52) . . ?
C7 C6 Fe2 62.5(24) . ? ?
C10 C6 Fe2 93.9(28) . ? ?
C66 C6 Fe2 111.1(43) . ? ?
C7 C6 Fe1 73.4(25) . . ?
C10 C6 Fe1 72.8(25) . . ?
C66 C6 Fe1 122.3(44) . . ?
Fe2 C6 Fe1 21.2(5) ? . ?
C8 C7 C6 108.4(42) . . ?
C8 C7 C77 118.7(46) . . ?
C6 C7 C77 132.9(41) . . ?
C8 C7 Fe2 85.9(31) . ? ?
C6 C7 Fe2 75.3(26) . ? ?
C77 C7 Fe2 105.5(35) . ? ?
C8 C7 Fe1 71.6(29) . . ?
C6 C7 Fe1 68.5(25) . . ?
C77 C7 Fe1 124.1(36) . . ?
Fe2 C7 Fe1 19.8(6) ? . ?
C7 C8 C9 108.7(45) . . ?
C7 C8 C88 125.4(50) . . ?
C9 C8 C88 125.8(48) . . ?
C7 C8 Fe1 71.7(28) . . ?
C9 C8 Fe1 70.8(30) . . ?
C88 C8 Fe1 120.4(41) . . ?
C7 C8 Fe2 56.1(25) . ? ?
C9 C8 Fe2 89.0(32) . ? ?
C88 C8 Fe2 116.6(41) . ? ?
Fe1 C8 Fe2 20.0(5) . ? ?
C10 C9 C8 104.7(44) . . ?
C10 C9 C99 126.5(62) . . ?
C8 C9 C99 128.6(60) . . ?
C10 C9 Fe1 69.1(27) . . ?
C8 C9 Fe1 69.3(29) . . ?
C99 C9 Fe1 129.4(53) . . ?
C6 C10 C9 107.2(42) . . ?
C6 C10 C100 127.1(52) . . ?
C9 C10 C100 125.7(54) . . ?
C6 C10 Fe1 69.2(25) . . ?
C9 C10 Fe1 71.9(28) . . ?
C100 C10 Fe1 125.1(47) . . ?
C6 C10 Fe2 52.7(22) . ? ?
C9 C10 Fe2 78.6(29) . ? ?
C100 C10 Fe2 133.8(46) . ? ?
Fe1 C10 Fe2 16.6(4) . ? ?
C22 Fe2 C24 66.5(22) . . ?
C22 Fe2 C21 38.6(18) . . ?
C24 Fe2 C21 61.6(24) . . ?
C22 Fe2 C29 137.1(19) . . ?
C24 Fe2 C29 121.4(22) . . ?
C21 Fe2 C29 174.7(23) . . ?
C22 Fe2 C27 136.4(23) . . ?
C24 Fe2 C27 142.1(27) . . ?
C21 Fe2 C27 114.3(25) . . ?
C29 Fe2 C27 66.5(23) . . ?
C22 Fe2 C20 65.3(22) . . ?
C24 Fe2 C20 37.4(19) . . ?
C21 Fe2 C20 36.3(19) . . ?
C29 Fe2 C20 148.7(22) . . ?
C27 Fe2 C20 115.0(27) . . ?
C22 Fe2 C23 41.2(15) . . ?
C24 Fe2 C23 39.0(17) . . ?
C21 Fe2 C23 63.9(19) . . ?
C29 Fe2 C23 115.2(16) . . ?
C27 Fe2 C23 177.6(22) . . ?
C20 Fe2 C23 64.6(20) . . ?
C22 Fe2 C26 111.0(24) . . ?
C24 Fe2 C26 176.3(27) . . ?
C21 Fe2 C26 114.8(26) . . ?
C29 Fe2 C26 62.3(23) . . ?
C27 Fe2 C26 37.9(23) . . ?
C20 Fe2 C26 139.4(26) . . ?
C23 Fe2 C26 140.8(24) . . ?
C22 Fe2 C25 107.7(22) . . ?
C24 Fe2 C25 144.8(24) . . ?
C21 Fe2 C25 135.9(24) . . ?
C29 Fe2 C25 39.0(18) . . ?
C27 Fe2 C25 67.0(26) . . ?
C20 Fe2 C25 172.2(25) . . ?
C23 Fe2 C25 113.1(20) . . ?
C26 Fe2 C25 38.0(22) . . ?
C22 Fe2 C28 179.4(20) . . ?
C24 Fe2 C28 113.2(23) . . ?
C21 Fe2 C28 141.9(23) . . ?
C29 Fe2 C28 42.4(18) . . ?
C27 Fe2 C28 44.2(21) . . ?
C20 Fe2 C28 114.8(23) . . ?
C23 Fe2 C28 138.2(18) . . ?
C26 Fe2 C28 69.3(26) . . ?
C25 Fe2 C28 72.1(23) . . ?
C22 Fe2 Fe1 60.3(14) . 4_666 ?
C24 Fe2 Fe1 102.8(16) . 4_666 ?
C21 Fe2 Fe1 97.8(17) . 4_666 ?
C29 Fe2 Fe1 77.4(13) . 4_666 ?
C27 Fe2 Fe1 115.0(21) . 4_666 ?
C20 Fe2 Fe1 123.2(17) . 4_666 ?
C23 Fe2 Fe1 64.3(11) . 4_666 ?
C26 Fe2 Fe1 77.8(21) . 4_666 ?
C25 Fe2 Fe1 51.6(17) . 4_666 ?
C28 Fe2 Fe1 119.4(16) . 4_666 ?
C22 Fe2 Fe1 110.3(14) . 4_566 ?
C24 Fe2 Fe1 67.5(16) . 4_566 ?
C21 Fe2 Fe1 73.9(17) . 4_566 ?
C29 Fe2 Fe1 111.1(13) . 4_566 ?
C27 Fe2 Fe1 75.1(21) . 4_566 ?
C20 Fe2 Fe1 46.4(17) . 4_566 ?
C23 Fe2 Fe1 105.4(11) . 4_566 ?
C26 Fe2 Fe1 111.6(21) . 4_566 ?
C25 Fe2 Fe1 139.0(17) . 4_566 ?
C28 Fe2 Fe1 70.0(16) . 4_566 ?
Fe1 Fe2 Fe1 169.30(12) 4_666 4_566 ?
C22 Fe2 Fe2 147.4(14) . 2_556 ?
C24 Fe2 Fe2 138.5(18) . 2_556 ?
C21 Fe2 Fe2 156.3(16) . 2_556 ?
C29 Fe2 Fe2 23.6(12) . 2_556 ?
C27 Fe2 Fe2 43.0(20) . 2_556 ?
C20 Fe2 Fe2 146.8(17) . 2_556 ?
C23 Fe2 Fe2 138.5(11) . 2_556 ?
C26 Fe2 Fe2 44.9(20) . 2_556 ?
C25 Fe2 Fe2 39.8(17) . 2_556 ?
C28 Fe2 Fe2 32.5(16) . 2_556 ?
Fe1 Fe2 Fe2 89.65(11) 4_666 2_556 ?
Fe1 Fe2 Fe2 100.63(10) 4_566 2_556 ?
C22 Fe2 Fe1 65.8(13) . 2_545 ?
C24 Fe2 Fe1 38.4(17) . 2_545 ?
C21 Fe2 Fe1 85.6(16) . 2_545 ?
C29 Fe2 Fe1 94.7(12) . 2_545 ?
C27 Fe2 Fe1 157.6(19) . 2_545 ?
C20 Fe2 Fe1 74.4(16) . 2_545 ?
C23 Fe2 Fe1 24.8(11) . 2_545 ?
C26 Fe2 Fe1 143.8(21) . 2_545 ?
C25 Fe2 Fe1 106.6(17) . 2_545 ?
C28 Fe2 Fe1 113.6(15) . 2_545 ?
Fe1 Fe2 Fe1 69.67(7) 4_666 2_545 ?
Fe1 Fe2 Fe1 102.45(9) 4_566 2_545 ?
Fe2 Fe2 Fe1 118.03(8) 2_556 2_545 ?
C22 Fe2 Fe1 65.8(13) . 2_545 ?
C24 Fe2 Fe1 38.4(17) . 2_545 ?
C21 Fe2 Fe1 85.6(16) . 2_545 ?
C29 Fe2 Fe1 94.7(12) . 2_545 ?
C27 Fe2 Fe1 157.6(19) . 2_545 ?
C20 Fe2 Fe1 74.4(16) . 2_545 ?
C23 Fe2 Fe1 24.8(11) . 2_545 ?
C26 Fe2 Fe1 143.8(21) . 2_545 ?
C25 Fe2 Fe1 106.6(17) . 2_545 ?
C28 Fe2 Fe1 113.6(15) . 2_545 ?
Fe1 Fe2 Fe1 69.67(7) 4_666 2_545 ?
Fe1 Fe2 Fe1 102.45(9) 4_566 2_545 ?
Fe2 Fe2 Fe1 118.03(8) 2_556 2_545 ?
Fe1 Fe2 Fe1 0.00(8) 2_545 2_545 ?
C22 Fe2 Fe2 110.0(14) . 4_666 ?
C24 Fe2 Fe2 174.4(16) . 4_666 ?
C21 Fe2 Fe2 118.8(17) . 4_666 ?
C29 Fe2 Fe2 57.8(13) . 4_666 ?
C27 Fe2 Fe2 43.5(21) . 4_666 ?
C20 Fe2 Fe2 146.1(16) . 4_666 ?
C23 Fe2 Fe2 135.6(11) . 4_666 ?
C26 Fe2 Fe2 7.3(21) . 4_666 ?
C25 Fe2 Fe2 30.8(17) . 4_666 ?
C28 Fe2 Fe2 70.2(16) . 4_666 ?
Fe1 Fe2 Fe2 71.67(6) 4_666 4_666 ?
Fe1 Fe2 Fe2 118.08(6) 4_566 4_666 ?
Fe2 Fe2 Fe2 42.82(10) 2_556 4_666 ?
Fe1 Fe2 Fe2 136.57(6) 2_545 4_666 ?
Fe1 Fe2 Fe2 136.57(6) 2_545 4_666 ?
C22 Fe2 Fe2 109.9(13) . 4_565 ?
C24 Fe2 Fe2 46.6(18) . 4_565 ?
C21 Fe2 Fe2 105.9(17) . 4_565 ?
C29 Fe2 Fe2 78.2(13) . 4_565 ?
C27 Fe2 Fe2 111.2(20) . 4_565 ?
C20 Fe2 Fe2 72.3(17) . 4_565 ?
C23 Fe2 Fe2 71.1(11) . 4_565 ?
C26 Fe2 Fe2 136.6(20) . 4_565 ?
C25 Fe2 Fe2 114.4(17) . 4_565 ?
C28 Fe2 Fe2 69.6(15) . 4_565 ?
Fe1 Fe2 Fe2 111.72(6) 4_666 4_565 ?
Fe1 Fe2 Fe2 65.36(5) 4_566 4_565 ?
Fe2 Fe2 Fe2 91.96(9) 2_556 4_565 ?
Fe1 Fe2 Fe2 50.30(5) 2_545 4_565 ?
Fe1 Fe2 Fe2 50.30(5) 2_545 4_565 ?
Fe2 Fe2 Fe2 134.54(9) 4_666 4_565 ?
C22 Fe2 Fe2 109.9(13) . 4_565 ?
C24 Fe2 Fe2 46.6(18) . 4_565 ?
C21 Fe2 Fe2 105.9(17) . 4_565 ?
C29 Fe2 Fe2 78.2(13) . 4_565 ?
C27 Fe2 Fe2 111.2(20) . 4_565 ?
C20 Fe2 Fe2 72.3(17) . 4_565 ?
C23 Fe2 Fe2 71.1(11) . 4_565 ?
C26 Fe2 Fe2 136.6(20) . 4_565 ?
C25 Fe2 Fe2 114.4(17) . 4_565 ?
C28 Fe2 Fe2 69.6(15) . 4_565 ?
Fe1 Fe2 Fe2 111.72(6) 4_666 4_565 ?
Fe1 Fe2 Fe2 65.36(5) 4_566 4_565 ?
Fe2 Fe2 Fe2 91.96(9) 2_556 4_565 ?
Fe1 Fe2 Fe2 50.30(5) 2_545 4_565 ?
Fe1 Fe2 Fe2 50.30(5) 2_545 4_565 ?
Fe2 Fe2 Fe2 134.54(9) 4_666 4_565 ?
Fe2 Fe2 Fe2 0.00(7) 4_565 4_565 ?
C22 Fe2 Fe1 124.5(13) . 2 ?
C24 Fe2 Fe1 85.7(18) . 2 ?
C21 Fe2 Fe1 146.6(16) . 2 ?
C29 Fe2 Fe1 35.8(12) . 2 ?
C27 Fe2 Fe1 95.1(19) . 2 ?
C20 Fe2 Fe1 117.6(17) . 2 ?
C23 Fe2 Fe1 87.1(11) . 2 ?
C26 Fe2 Fe1 98.0(20) . 2 ?
C25 Fe2 Fe1 69.0(17) . 2 ?
C28 Fe2 Fe1 54.9(15) . 2 ?
Fe1 Fe2 Fe1 82.64(6) 4_666 2 ?
Fe1 Fe2 Fe1 100.48(6) 4_566 2 ?
Fe2 Fe2 Fe1 56.52(6) 2_556 2 ?
Fe1 Fe2 Fe1 63.09(4) 2_545 2 ?
Fe1 Fe2 Fe1 63.09(4) 2_545 2 ?
Fe2 Fe2 Fe1 93.18(6) 4_666 2 ?
Fe2 Fe2 Fe1 45.52(4) 4_565 2 ?
Fe2 Fe2 Fe1 45.52(4) 4_565 2 ?
C22 Fe2 Fe2 134.1(13) . 4_566 ?
C24 Fe2 Fe2 128.4(16) . 4_566 ?
C21 Fe2 Fe2 104.2(15) . 4_566 ?
C29 Fe2 Fe2 77.5(12) . 4_566 ?
C27 Fe2 Fe2 14.7(21) . 4_566 ?
C20 Fe2 Fe2 100.5(16) . 4_566 ?
C23 Fe2 Fe2 165.0(11) . 4_566 ?
C26 Fe2 Fe2 51.0(21) . 4_566 ?
C25 Fe2 Fe2 81.7(17) . 4_566 ?
C28 Fe2 Fe2 46.6(15) . 4_566 ?
Fe1 Fe2 Fe2 128.76(7) 4_666 4_566 ?
Fe1 Fe2 Fe2 60.98(6) 4_566 4_566 ?
Fe2 Fe2 Fe2 54.93(9) 2_556 4_566 ?
Fe1 Fe2 Fe2 156.11(6) 2_545 4_566 ?
Fe1 Fe2 Fe2 156.11(6) 2_545 4_566 ?
Fe2 Fe2 Fe2 57.14(3) 4_666 4_566 ?
Fe2 Fe2 Fe2 105.81(5) 4_565 4_566 ?
Fe2 Fe2 Fe2 105.81(5) 4_565 4_566 ?
Fe1 Fe2 Fe2 101.13(6) 2 4_566 ?
C21 C20 C24 107.0(63) . . ?
C21 C20 C200 132.9(94) . . ?
C24 C20 C200 120.0(93) . . ?
C21 C20 Fe2 69.8(39) . . ?
C24 C20 Fe2 71.1(38) . . ?
C200 C20 Fe2 125.5(86) . . ?
C20 C21 C22 115.4(60) . . ?
C20 C21 C211 138.6(75) . . ?
C22 C21 C211 105.3(67) . . ?
C20 C21 Fe2 73.9(40) . . ?
C22 C21 Fe2 70.4(34) . . ?
C211 C21 Fe2 115.2(59) . . ?
C21 C22 C222 128.0(57) . . ?
C21 C22 C23 102.6(47) . . ?
C222 C22 C23 124.0(48) . . ?
C21 C22 Fe2 71.0(34) . . ?
C222 C22 Fe2 141.0(44) . . ?
C23 C22 Fe2 71.4(26) . . ?
C24 C23 C22 105.1(43) . . ?
C24 C23 C233 136.4(48) . . ?
C22 C23 C233 118.4(43) . . ?
C24 C23 Fe2 70.3(30) . . ?
C22 C23 Fe2 67.3(24) . . ?
C233 C23 Fe2 123.4(35) . . ?
C23 C24 C20 109.6(58) . . ?
C23 C24 C244 113.8(64) . . ?
C20 C24 C244 136.5(74) . . ?
C23 C24 Fe2 70.7(30) . . ?
C20 C24 Fe2 71.5(37) . . ?
C244 C24 Fe2 125.3(59) . . ?
C255 C25 C26 165.2(64) . . ?
C255 C25 C29 86.1(46) . . ?
C26 C25 C29 104.5(58) . . ?
C255 C25 Fe2 119.1(40) . . ?
C26 C25 Fe2 74.8(43) . . ?
C29 C25 Fe2 69.1(32) . . ?
C27 C26 C266 165.7(72) . . ?
C27 C26 C25 109.3(68) . . ?
C266 C26 C25 81.2(53) . . ?
C27 C26 Fe2 63.4(41) . . ?
C266 C26 Fe2 114.5(44) . . ?
C25 C26 Fe2 67.2(39) . . ?
C26 C27 C277 142.6(89) . . ?
C26 C27 C28 113.5(64) . . ?
C277 C27 C28 103.0(79) . . ?
C26 C27 Fe2 78.7(46) . . ?
C277 C27 Fe2 122.3(74) . . ?
C28 C27 Fe2 71.9(33) . . ?
C288 C28 C27 128.7(66) . . ?
C288 C28 C29 137.7(66) . . ?
C27 C28 C29 93.1(49) . . ?
C288 C28 Fe2 132.7(58) . . ?
C27 C28 Fe2 63.9(33) . . ?
C29 C28 Fe2 66.7(30) . . ?
C25 C29 C28 117.5(49) . . ?
C25 C29 C299 140.7(58) . . ?
C28 C29 C299 99.9(51) . . ?
C25 C29 Fe2 71.9(33) . . ?
C28 C29 Fe2 70.8(31) . . ?
C299 C29 Fe2 113.3(44) . . ?
N1 C30 C31 165.4(35) . . ?
N10B C10B C11B 145.5(39) . . ?
N10A C10A C11A 90.0(27) . . ?

loop_
_geom_bond_atom_site_label_1
_geom_bond_atom_site_label_2
_geom_bond_distance
_geom_bond_site_symmetry_2
_geom_bond_publ_flag
W1 O1T 1.69(2) . ?
W1 O13 1.89(3) . ?
W1 O12 1.92(3) . ?
W1 O14 1.89(3) . ?
W1 O16 1.93(3) . ?
W1 O3P 2.43(3) 3 ?
W1 O2P 2.49(3) . ?
W1 Fe2 6.421(6) 1_554 ?
W1 Fe1 6.583(5) ? ?
W1 Fe2 6.662(7) ? ?
W1 Fe1 6.984(5) 3 ?
W2 O2T 1.70(3) . ?
W2 O12 1.85(3) . ?
W2 O25 1.89(3) 3 ?
W2 O23 1.95(3) . ?
W2 O26 1.91(3) . ?
W2 O3P 2.47(4) 3 ?
W2 Fe1 6.605(5) 1_545 ?
W2 Fe1 7.132(5) 3 ?
W2 Fe2 7.344(7) ? ?
W2 Fe2 21.126(9) 1_545 ?
W3 O3T 1.72(2) . ?
W3 O23 1.89(3) 3 ?
W3 O53 1.88(3) . ?
W3 O43 1.94(3) . ?
W3 O13 1.93(2) . ?
W3 O4P 2.41(4) 3 ?
W3 O2P 2.50(3) . ?
W3 Fe1 6.330(5) 3_565 ?
W3 Fe1 6.552(5) 4_565 ?
W3 Fe2 7.511(6) 1_554 ?
W4 O4T 1.69(3) . ?
W4 O14 1.83(3) . ?
W4 O43 1.87(3) . ?
W4 O46 1.90(3) . ?
W4 O45 1.94(2) 3 ?
W4 O1P 2.27(4) 3 ?
W4 O2P 2.44(4) . ?
W4 Fe1 6.492(5) 3 ?
W4 Fe1 6.729(5) 4_565 ?
W5 O5T 1.68(3) . ?
W5 O45 1.85(2) . ?
W5 O25 1.86(3) . ?
W5 O53 1.89(3) . ?
W5 O56 1.93(3) . ?
W5 O1P 2.45(4) . ?
W5 Fe1 6.590(5) . ?
W5 Fe2 6.646(7) ? ?
W5 Fe1 7.254(5) 3_565 ?
W6 O6T 1.70(3) . ?
W6 O16 1.90(3) . ?
W6 O26 1.92(3) . ?
W6 O56 1.96(3) . ?
W6 O46 1.97(3) 3 ?
W6 O3P 2.43(4) 3 ?
W6 O1P 2.44(4) . ?
W6 Fe2 7.187(7) 1_554 ?
W6 Fe2 7.800(6) 2_545 ?
P O4P 1.48(4) . ?
P O4P 1.48(4) 3 ?
P O2P 1.51(3) 3 ?
P O2P 1.51(3) . ?
P O3P 1.56(3) . ?
P O3P 1.56(3) 3 ?
P O1P 1.70(4) 3 ?
P O1P 1.70(4) . ?
P Fe2 8.645(7) ? ?
P Fe1 8.813(5) 3 ?
P Fe1 8.813(5) . ?
P Fe1 9.235(5) 3_565 ?
P Fe1 9.235(5) 1_545 ?
P Fe2 9.277(7) 3_556 ?
P Fe2 9.277(7) 1_554 ?
P Fe1 9.614(6) ? ?
P Fe1 9.614(6) ? ?
P Fe2 9.956(7) ? ?
P Fe2 9.956(7) ? ?
O1P O2P 1.70(5) 3 ?
O1P W4 2.27(4) 3 ?
O2P O4P 1.70(5) 3 ?
O2P O1P 1.70(5) 3 ?
O2P O3P 1.78(5) 3 ?
O3P O2P 1.78(5) 3 ?
O3P W6 2.43(4) 3 ?
O3P W1 2.43(3) 3 ?
O3P W2 2.47(4) 3 ?
O4P O2P 1.70(5) 3 ?
O4P W3 2.41(4) 3 ?
O23 W3 1.89(3) 3 ?
O25 W2 1.89(3) 3 ?
O45 W4 1.94(2) 3 ?
O46 W6 1.97(3) 3 ?
Fe1 Fe2 0.740(8) ? ?
Fe1 C4 2.09(5) . ?
Fe1 C5 2.05(4) . ?
Fe1 C3 2.08(4) . ?
Fe1 C2 2.07(4) . ?
Fe1 C6 2.04(4) . ?
Fe1 C7 2.11(4) . ?
Fe1 C10 2.09(4) . ?
Fe1 C9 2.13(5) . ?
Fe1 C8 2.11(5) . ?
Fe1 C1 2.16(4) . ?
Fe1 Fe2 7.711(8) 4_565 ?
Fe1 Fe2 7.711(8) 4_565 ?
Fe1 Fe2 7.954(9) 4_665 ?
Fe1 Fe1 8.829(5) 2 ?
Fe1 Fe1 8.829(5) 2_545 ?
Fe1 Fe2 9.345(9) 2 ?
Fe1 Fe1 9.835(10) 3_565 ?
C1 C11 1.40(7) . ?
C1 C2 1.41(5) . ?
C1 C5 1.41(5) . ?
C1 Fe2 2.41(4) ? ?
C2 C3 1.33(5) . ?
C2 C22P 1.45(6) . ?
C3 C4 1.43(5) . ?
C3 C33 1.66(8) . ?
C3 Fe2 2.33(4) ? ?
C4 C5 1.39(5) . ?
C4 C44 1.53(8) . ?
C4 Fe2 1.85(5) ? ?
C5 C55 1.61(6) . ?
C5 Fe2 1.84(4) ? ?
C6 C7 1.36(5) . ?
C6 C10 1.35(5) . ?
C6 C66 1.50(9) . ?
C6 Fe2 1.95(4) ? ?
C7 C8 1.33(5) . ?
C7 C77 1.55(7) . ?
C7 Fe2 1.79(4) ? ?
C8 C9 1.44(6) . ?
C8 C88 1.62(9) . ?
C8 Fe2 2.15(5) ? ?
C9 C10 1.41(6) . ?
C9 C99 1.47(10) . ?
C10 C100 1.44(10) . ?
C10 Fe2 2.44(4) ? ?
Fe2 C22 2.03(5) . ?
Fe2 C24 2.08(6) . ?
Fe2 C21 2.04(6) . ?
Fe2 C29 2.13(5) . ?
Fe2 C27 2.07(7) . ?
Fe2 C20 2.09(6) . ?
Fe2 C23 2.09(4) . ?
Fe2 C26 2.27(8) . ?
Fe2 C25 2.16(6) . ?
Fe2 C28 2.19(6) . ?
Fe2 Fe1 7.711(8) 4_666 ?
Fe2 Fe1 7.954(9) 4_566 ?
Fe2 Fe2 8.365(6) 2_556 ?
Fe2 Fe1 9.345(9) 2_545 ?
Fe2 Fe1 9.345(9) 2_545 ?
Fe2 Fe2 15.421(8) 4_666 ?
Fe2 Fe2 15.421(8) 4_565 ?
Fe2 Fe2 15.421(8) 4_565 ?
Fe2 Fe1 16.867(8) 2 ?
Fe2 Fe2 17.052(7) 4_566 ?
C20 C21 1.29(7) . ?
C20 C24 1.34(7) . ?
C20 C200 1.56(22) . ?
C21 C22 1.35(6) . ?
C21 C211 1.45(12) . ?
C22 C222 1.46(8) . ?
C22 C23 1.45(5) . ?
C23 C24 1.39(6) . ?
C23 C233 1.51(7) . ?
C24 C244 1.33(9) . ?
C25 C255 1.69(8) . ?
C25 C26 1.44(8) . ?
C25 C29 1.43(7) . ?
C26 C27 1.42(9) . ?
C26 C266 1.74(9) . ?
C27 C277 1.55(16) . ?
C27 C28 1.60(8) . ?
C28 C288 1.39(10) . ?
C28 C29 1.56(7) . ?
C29 C299 1.56(10) . ?
N1 C30 1.33(4) . ?
C30 C31 1.52(4) . ?
N10B C10B 1.28(4) . ?
C10B C11B 1.43(4) . ?
N10A C10A 1.40(4) . ?
C10A C11A 1.57(4) . ?
